data_7019231
loop_
_publ_author_name
'K\"onig, Anja'
'Wagner, Christoph'
'Bette, Martin'
'Steinborn, Dirk'

_publ_section_title
;
 On the isomerization of cyclooctyne into cycloocta-1,3-diene: synthesis,
 characterization and structure of a dinuclear platinum(ii) complex with a
 \m-\h(2):\h(2)-1,3-COD ligand.
;
_journal_issue 23
_journal_name_full 'Dalton transactions (Cambridge, England : 2003)'
_journal_page_first 7156
_journal_page_last 7162
_journal_paper_doi 10.1039/c2dt12405j
_journal_volume 41
_journal_year 2012
_chemical_formula_moiety 'C35 H66 Cl6 K2 O13 Pt2'
_chemical_formula_sum 'C35 H66 Cl6 K2 O13 Pt2'
_chemical_formula_weight 1375.96
_chemical_name_systematic
;
?
;
_space_group_IT_number 14
_symmetry_cell_setting monoclinic
_symmetry_space_group_name_Hall '-P 2yn'
_symmetry_space_group_name_H-M 'P 1 21/n 1'
_atom_sites_solution_hydrogens geom
_atom_sites_solution_primary direct
_atom_sites_solution_secondary difmap
_audit_creation_method SHELXL-97
_cell_angle_alpha 90.00
_cell_angle_beta 98.394(10)
_cell_angle_gamma 90.00
_cell_formula_units_Z 4
_cell_length_a 13.5534(12)
_cell_length_b 20.3630(17)
_cell_length_c 18.6891(16)
_cell_measurement_reflns_used 8000
_cell_measurement_temperature 220(2)
_cell_measurement_theta_max 25.9
_cell_measurement_theta_min 1.95
_cell_volume 5102.7(8)
_computing_structure_refinement 'SHELXL-97 (Sheldrick, 1997)'
_computing_structure_solution 'SHELXS-97 (Sheldrick, 1990)'
_diffrn_ambient_temperature 220(2)
_diffrn_measured_fraction_theta_full 0.977
_diffrn_measured_fraction_theta_max 0.977
_diffrn_measurement_device_type 'Stoe IPDS'
_diffrn_measurement_method 'area detector'
_diffrn_radiation_monochromator graphite
_diffrn_radiation_source 'fine-focus sealed tube'
_diffrn_radiation_type MoK\a
_diffrn_radiation_wavelength 0.71073
_diffrn_reflns_av_R_equivalents 0.0944
_diffrn_reflns_av_sigmaI/netI 0.0858
_diffrn_reflns_limit_h_max 16
_diffrn_reflns_limit_h_min -16
_diffrn_reflns_limit_k_max 24
_diffrn_reflns_limit_k_min -25
_diffrn_reflns_limit_l_max 22
_diffrn_reflns_limit_l_min -21
_diffrn_reflns_number 34509
_diffrn_reflns_theta_full 25.96
_diffrn_reflns_theta_max 25.96
_diffrn_reflns_theta_min 2.00
_exptl_absorpt_coefficient_mu 6.007
_exptl_absorpt_correction_T_max 0.5409
_exptl_absorpt_correction_T_min 0.2488
_exptl_absorpt_correction_type numerical
_exptl_absorpt_process_details '(IPDS Software; Stoe & Cie, 1999)'
_exptl_crystal_colour yellow
_exptl_crystal_density_diffrn 1.791
_exptl_crystal_density_method 'not measured'
_exptl_crystal_description block
_exptl_crystal_F_000 2704
_exptl_crystal_size_max 0.48
_exptl_crystal_size_mid 0.11
_exptl_crystal_size_min 0.11
_refine_diff_density_max 1.293
_refine_diff_density_min -0.916
_refine_diff_density_rms 0.144
_refine_ls_extinction_method none
_refine_ls_goodness_of_fit_ref 0.887
_refine_ls_hydrogen_treatment mixed
_refine_ls_matrix_type full
_refine_ls_number_parameters 564
_refine_ls_number_reflns 9756
_refine_ls_number_restraints 59
_refine_ls_restrained_S_all 0.885
_refine_ls_R_factor_all 0.0665
_refine_ls_R_factor_gt 0.0349
_refine_ls_shift/su_max 0.005
_refine_ls_shift/su_mean 0.000
_refine_ls_structure_factor_coef Fsqd
_refine_ls_weighting_details 'calc w=1/[\s^2^(Fo^2^)+(0.0214P)^2^+0.0000P] where P=(Fo^2^+2Fc^2^)/3'
_refine_ls_weighting_scheme calc
_refine_ls_wR_factor_gt 0.0622
_refine_ls_wR_factor_ref 0.0690
_reflns_number_gt 6642
_reflns_number_total 9756
_reflns_threshold_expression >2sigma(I)
_cod_data_source_file c2dt12405j.txt
_cod_data_source_block c:\xray\ipds3476\ipds3476
_cod_original_sg_symbol_H-M P21/n
_cod_database_code 7019231

loop_
_symmetry_equiv_pos_as_xyz
'x, y, z'
'-x+1/2, y+1/2, -z+1/2'
'-x, -y, -z'
'x-1/2, -y-1/2, z-1/2'

loop_
_atom_site_label
_atom_site_type_symbol
_atom_site_fract_x
_atom_site_fract_y
_atom_site_fract_z
_atom_site_U_iso_or_equiv
_atom_site_adp_type
_atom_site_occupancy
_atom_site_symmetry_multiplicity
_atom_site_calc_flag
_atom_site_refinement_flags
_atom_site_disorder_assembly
_atom_site_disorder_group
C1 C 0.5865(5) 0.0080(3) 0.9008(4) 0.0317(17) Uani 1 1 d . A .
H1 H 0.604(5) -0.020(3) 0.942(4) 0.038 Uiso 1 1 d . . .
C2 C 0.6614(5) 0.0349(3) 0.8642(4) 0.0288(15) Uani 1 1 d D A .
H2 H 0.728(3) 0.024(3) 0.892(3) 0.05(2) Uiso 1 1 d D . .
C3 C 0.6493(5) 0.0399(3) 0.7828(4) 0.0263(15) Uani 1 1 d . . .
H3 H 0.617(5) 0.080(3) 0.756(4) 0.032 Uiso 1 1 d . . .
C4 C 0.6345(5) -0.0158(3) 0.7390(4) 0.0334(16) Uani 1 1 d . . .
H4 H 0.595(5) -0.010(3) 0.692(4) 0.040 Uiso 1 1 d . . .
C5 C 0.6321(5) -0.0858(3) 0.7652(4) 0.0367(18) Uani 1 1 d . . .
H5 H 0.6758 -0.0899 0.8116 0.044 Uiso 1 1 calc R . .
H6 H 0.6582 -0.1147 0.7304 0.044 Uiso 1 1 calc R . .
C6 C 0.5257(6) -0.1087(4) 0.7745(5) 0.055(2) Uani 1 1 d . . .
H7 H 0.4785 -0.0893 0.7355 0.066 Uiso 1 1 calc R . .
H8 H 0.5224 -0.1565 0.7683 0.066 Uiso 1 1 calc R . .
C7 C 0.4911(6) -0.0919(4) 0.8462(5) 0.052(2) Uani 1 1 d . . .
H9 H 0.5355 -0.1138 0.8851 0.062 Uiso 1 1 calc R . .
H10 H 0.4241 -0.1102 0.8460 0.062 Uiso 1 1 calc R . .
C8 C 0.4880(5) -0.0177(3) 0.8640(4) 0.0409(19) Uani 1 1 d . . .
H11 H 0.4683 0.0068 0.8191 0.049 Uiso 1 1 calc R . .
H12 H 0.4372 -0.0101 0.8955 0.049 Uiso 1 1 calc R . .
C9 C 0.2361(6) 0.1376(4) 1.0088(4) 0.050(2) Uani 1 1 d . . .
H13 H 0.1692 0.1561 1.0081 0.060 Uiso 1 1 calc R . .
H14 H 0.2502 0.1088 1.0511 0.060 Uiso 1 1 calc R . .
C10 C 0.2405(6) 0.0989(4) 0.9409(5) 0.048(2) Uani 1 1 d . . .
H15 H 0.3093 0.0854 0.9386 0.057 Uiso 1 1 calc R . .
H16 H 0.1992 0.0594 0.9407 0.057 Uiso 1 1 calc R . .
C11 C 0.1969(6) 0.1049(4) 0.8133(5) 0.052(2) Uani 1 1 d . . .
H17 H 0.1547 0.0660 0.8146 0.062 Uiso 1 1 calc R . .
H18 H 0.2631 0.0905 0.8045 0.062 Uiso 1 1 calc R . .
C12 C 0.1529(6) 0.1495(4) 0.7547(4) 0.055(2) Uani 1 1 d . . .
H19 H 0.1417 0.1257 0.7087 0.065 Uiso 1 1 calc R . .
H20 H 0.0885 0.1660 0.7650 0.065 Uiso 1 1 calc R . .
C13 C 0.1800(6) 0.2498(5) 0.6976(5) 0.059(2) Uani 1 1 d . . .
H21 H 0.1193 0.2691 0.7114 0.070 Uiso 1 1 calc R . .
H22 H 0.1625 0.2284 0.6505 0.070 Uiso 1 1 calc R . .
C14 C 0.2547(7) 0.3019(4) 0.6924(5) 0.065(3) Uani 1 1 d . . .
H23 H 0.3174 0.2822 0.6828 0.078 Uiso 1 1 calc R . .
H24 H 0.2307 0.3316 0.6523 0.078 Uiso 1 1 calc R . .
C15 C 0.3392(7) 0.3897(5) 0.7551(6) 0.077(3) Uani 1 1 d . . .
H25 H 0.3142 0.4194 0.7153 0.092 Uiso 1 1 calc R . .
H26 H 0.4039 0.3723 0.7465 0.092 Uiso 1 1 calc R . .
C16 C 0.3502(8) 0.4257(4) 0.8252(8) 0.085(4) Uani 1 1 d . . .
H27 H 0.3936 0.4639 0.8228 0.102 Uiso 1 1 calc R . .
H28 H 0.2848 0.4415 0.8341 0.102 Uiso 1 1 calc R . .
C17 C 0.4044(8) 0.4170(5) 0.9504(7) 0.084(4) Uani 1 1 d . . .
H29 H 0.3404 0.4351 0.9595 0.100 Uiso 1 1 calc R . .
H30 H 0.4514 0.4535 0.9494 0.100 Uiso 1 1 calc R . .
C18 C 0.4435(7) 0.3697(5) 1.0094(6) 0.071(3) Uani 1 1 d . . .
H31 H 0.5058 0.3498 0.9991 0.085 Uiso 1 1 calc R . .
H32 H 0.4571 0.3927 1.0558 0.085 Uiso 1 1 calc R . .
C19 C 0.3884(6) 0.2810(5) 1.0754(5) 0.060(2) Uani 1 1 d . . .
H33 H 0.3910 0.3087 1.1185 0.072 Uiso 1 1 calc R . .
H34 H 0.4527 0.2586 1.0772 0.072 Uiso 1 1 calc R . .
C20 C 0.3058(6) 0.2312(5) 1.0738(4) 0.058(2) Uani 1 1 d . . .
H35 H 0.3150 0.2054 1.1186 0.069 Uiso 1 1 calc R . .
H36 H 0.2412 0.2535 1.0697 0.069 Uiso 1 1 calc R . .
C21 C 0.6562(6) 0.3848(4) 0.8698(4) 0.048(2) Uani 1 1 d . . .
H37 H 0.7068 0.4115 0.8508 0.057 Uiso 1 1 calc R . .
H38 H 0.5944 0.4104 0.8653 0.057 Uiso 1 1 calc R . .
C22 C 0.6387(6) 0.3243(4) 0.8267(4) 0.048(2) Uani 1 1 d . A .
H39 H 0.5909 0.2961 0.8467 0.058 Uiso 1 1 calc R . .
H40 H 0.6113 0.3350 0.7766 0.058 Uiso 1 1 calc R . .
C23 C 0.7289(6) 0.2379(4) 0.7790(4) 0.0425(19) Uani 1 1 d . . .
H41 H 0.7114 0.2543 0.7294 0.051 Uiso 1 1 calc R . .
H42 H 0.6782 0.2061 0.7884 0.051 Uiso 1 1 calc R . .
C24 C 0.8303(6) 0.2057(4) 0.7879(4) 0.0433(19) Uani 1 1 d . . .
H43 H 0.8332 0.1732 0.7496 0.052 Uiso 1 1 calc R . .
H44 H 0.8822 0.2387 0.7851 0.052 Uiso 1 1 calc R . .
C25 C 0.9393(5) 0.1407(3) 0.8690(4) 0.0377(18) Uani 1 1 d . . .
H45 H 0.9938 0.1713 0.8641 0.045 Uiso 1 1 calc R . .
H46 H 0.9403 0.1054 0.8335 0.045 Uiso 1 1 calc R . .
C26 C 0.9520(6) 0.1125(3) 0.9448(4) 0.0426(18) Uani 1 1 d . . .
H47 H 0.8925 0.0875 0.9521 0.051 Uiso 1 1 calc R . .
H48 H 1.0096 0.0829 0.9522 0.051 Uiso 1 1 calc R . .
C27 C 0.9762(6) 0.1466(4) 1.0677(4) 0.046(2) Uani 1 1 d . A .
H49 H 1.0245 0.1107 1.0770 0.055 Uiso 1 1 calc R . .
H50 H 0.9118 0.1313 1.0792 0.055 Uiso 1 1 calc R . .
C28 C 1.0104(6) 0.2037(5) 1.1129(4) 0.053(2) Uani 1 1 d . . .
H51 H 1.0232 0.1903 1.1638 0.063 Uiso 1 1 calc R . .
H52 H 1.0729 0.2203 1.0993 0.063 Uiso 1 1 calc R . .
C29 C 0.9739(7) 0.3145(5) 1.1341(5) 0.066(3) Uani 1 1 d . . .
H53 H 1.0233 0.3322 1.1058 0.079 Uiso 1 1 calc R . .
H54 H 1.0069 0.3074 1.1837 0.079 Uiso 1 1 calc R . .
C30 C 0.8902(8) 0.3627(5) 1.1342(5) 0.070(3) Uani 1 1 d . . .
H55 H 0.8425 0.3459 1.1644 0.084 Uiso 1 1 calc R . .
H56 H 0.9167 0.4045 1.1548 0.084 Uiso 1 1 calc R . .
C31 C 0.7525(8) 0.4118(5) 1.0594(6) 0.076(3) Uani 1 1 d . . .
H57 H 0.7659 0.4521 1.0879 0.091 Uiso 1 1 calc R . .
H58 H 0.7005 0.3871 1.0790 0.091 Uiso 1 1 calc R . .
C32 C 0.7186(8) 0.4285(4) 0.9826(6) 0.070(3) Uani 1 1 d . . .
H59 H 0.6624 0.4592 0.9790 0.084 Uiso 1 1 calc R . .
H60 H 0.7729 0.4496 0.9617 0.084 Uiso 1 1 calc R . .
Cl1 Cl 0.48038(13) 0.14140(9) 0.82676(10) 0.0402(4) Uani 1 1 d . A .
Cl2 Cl 0.57643(14) 0.21285(8) 0.97565(11) 0.0442(5) Uani 1 1 d . A .
Cl3 Cl 0.71369(14) 0.08532(9) 1.02235(10) 0.0412(4) Uani 1 1 d . A .
Cl4 Cl 0.70333(15) 0.08918(9) 0.63549(10) 0.0436(5) Uani 1 1 d . . .
Cl5 Cl 0.86292(13) -0.03641(8) 0.82334(10) 0.0389(4) Uani 1 1 d . . .
Cl6 Cl 0.93345(13) 0.04635(8) 0.69222(10) 0.0378(4) Uani 1 1 d . . .
K1 K 0.34302(12) 0.24758(7) 0.88278(9) 0.0416(4) Uani 1 1 d . . .
K2 K 0.81023(12) 0.25902(8) 0.96969(8) 0.0392(4) Uani 1 1 d . . .
O1 O 0.3079(4) 0.1890(3) 1.0133(3) 0.0490(14) Uani 1 1 d . . .
O2 O 0.2049(4) 0.1390(2) 0.8807(3) 0.0394(12) Uani 1 1 d . . .
O3 O 0.2195(4) 0.2030(3) 0.7498(3) 0.0452(13) Uani 1 1 d . . .
O4 O 0.2711(4) 0.3379(3) 0.7591(3) 0.0549(15) Uani 1 1 d . . .
O5 O 0.3920(4) 0.3838(2) 0.8835(4) 0.0596(17) Uani 1 1 d . . .
O6 O 0.3697(4) 0.3198(3) 1.0128(3) 0.0540(15) Uani 1 1 d . . .
O7 O 0.6890(4) 0.3705(2) 0.9443(3) 0.0416(13) Uani 1 1 d . A .
O8 O 0.7325(3) 0.2909(2) 0.8288(3) 0.0377(12) Uani 1 1 d . A .
O9 O 0.8451(3) 0.1745(2) 0.8571(2) 0.0329(11) Uani 1 1 d . A .
O10 O 0.9667(4) 0.1657(2) 0.9941(2) 0.0367(11) Uani 1 1 d . A .
O11 O 0.9372(4) 0.2540(3) 1.1040(3) 0.0468(13) Uani 1 1 d . A .
O12 O 0.8415(5) 0.3731(3) 1.0638(3) 0.0653(17) Uani 1 1 d . A .
Pt1 Pt 0.598524(19) 0.111412(12) 0.923274(14) 0.02444(7) Uani 1 1 d . . .
Pt2 Pt 0.780002(19) 0.026332(11) 0.731199(13) 0.02314(7) Uani 1 1 d . . .
C33 C 1.0358(5) 0.3600(4) 0.9252(4) 0.063(2) Uani 1 1 d DU . .
O13A O 0.962(2) 0.3266(19) 0.913(2) 0.078(7) Uani 0.50(9) 1 d PDU A 1
C34A C 1.033(4) 0.4311(8) 0.950(3) 0.076(8) Uani 0.50(9) 1 d PDU A 1
H34A H 0.9654 0.4423 0.9569 0.114 Uiso 0.50(9) 1 calc PR A 1
H34B H 1.0532 0.4595 0.9127 0.114 Uiso 0.50(9) 1 calc PR A 1
H34C H 1.0777 0.4368 0.9945 0.114 Uiso 0.50(9) 1 calc PR A 1
C35A C 1.1343(16) 0.330(2) 0.912(2) 0.069(9) Uani 0.50(9) 1 d PDU A 1
H35A H 1.1237 0.2849 0.8964 0.103 Uiso 0.50(9) 1 calc PR A 1
H35B H 1.1813 0.3314 0.9564 0.103 Uiso 0.50(9) 1 calc PR A 1
H35C H 1.1608 0.3549 0.8748 0.103 Uiso 0.50(9) 1 calc PR A 1
C34B C 1.064(3) 0.4316(7) 0.938(3) 0.079(10) Uani 0.50(9) 1 d PDU A 2
H34D H 1.0048 0.4576 0.9395 0.119 Uiso 0.50(9) 1 calc PR A 2
H34E H 1.0990 0.4472 0.8997 0.119 Uiso 0.50(9) 1 calc PR A 2
H34F H 1.1079 0.4357 0.9842 0.119 Uiso 0.50(9) 1 calc PR A 2
C35B C 1.116(3) 0.3094(17) 0.919(3) 0.094(10) Uani 0.50(9) 1 d PDU A 2
H35D H 1.0863 0.2663 0.9105 0.141 Uiso 0.50(9) 1 calc PR A 2
H35E H 1.1638 0.3088 0.9628 0.141 Uiso 0.50(9) 1 calc PR A 2
H35F H 1.1507 0.3208 0.8782 0.141 Uiso 0.50(9) 1 calc PR A 2
O13B O 0.9483(11) 0.348(3) 0.919(3) 0.100(9) Uani 0.50(9) 1 d PDU A 2

loop_
_atom_site_aniso_label
_atom_site_aniso_U_11
_atom_site_aniso_U_22
_atom_site_aniso_U_33
_atom_site_aniso_U_23
_atom_site_aniso_U_13
_atom_site_aniso_U_12
C1 0.030(4) 0.028(3) 0.040(4) -0.001(3) 0.016(4) -0.001(3)
C2 0.029(4) 0.029(3) 0.029(4) -0.001(3) 0.005(3) 0.006(3)
C3 0.021(3) 0.030(4) 0.028(4) 0.001(3) 0.007(3) 0.002(3)
C4 0.032(4) 0.037(4) 0.032(4) -0.008(3) 0.006(4) -0.002(3)
C5 0.039(4) 0.031(4) 0.043(5) -0.014(3) 0.018(4) -0.006(3)
C6 0.055(5) 0.044(4) 0.071(6) -0.022(4) 0.030(5) -0.025(4)
C7 0.049(5) 0.045(5) 0.068(6) -0.010(4) 0.029(5) -0.018(4)
C8 0.038(4) 0.042(4) 0.050(5) -0.010(3) 0.029(4) -0.015(3)
C9 0.037(4) 0.070(5) 0.046(5) 0.022(4) 0.018(4) 0.000(4)
C10 0.040(4) 0.045(5) 0.060(6) 0.009(4) 0.014(4) 0.008(4)
C11 0.046(5) 0.053(5) 0.059(6) -0.019(4) 0.017(5) -0.015(4)
C12 0.046(5) 0.082(6) 0.036(5) -0.014(4) 0.006(4) -0.012(5)
C13 0.048(5) 0.089(6) 0.037(5) 0.001(5) 0.000(4) 0.027(5)
C14 0.068(6) 0.077(6) 0.055(6) 0.037(5) 0.031(5) 0.036(5)
C15 0.066(6) 0.070(6) 0.100(9) 0.035(6) 0.032(7) -0.009(5)
C16 0.064(7) 0.034(5) 0.162(13) 0.026(6) 0.028(8) -0.001(5)
C17 0.071(7) 0.048(6) 0.137(12) -0.041(7) 0.032(8) -0.018(5)
C18 0.058(6) 0.070(6) 0.087(8) -0.047(6) 0.021(6) -0.017(5)
C19 0.044(5) 0.097(7) 0.037(5) -0.031(5) 0.001(4) 0.006(5)
C20 0.047(5) 0.097(7) 0.031(5) 0.000(4) 0.013(4) 0.007(5)
C21 0.044(4) 0.044(4) 0.061(6) 0.028(4) 0.025(4) 0.015(4)
C22 0.038(4) 0.068(6) 0.036(5) 0.027(4) -0.003(4) 0.009(4)
C23 0.049(5) 0.052(5) 0.022(4) 0.001(3) -0.012(4) -0.011(4)
C24 0.054(5) 0.044(4) 0.032(4) -0.009(3) 0.008(4) -0.006(4)
C25 0.026(4) 0.042(4) 0.046(5) -0.012(3) 0.009(4) -0.004(3)
C26 0.036(4) 0.040(4) 0.051(5) -0.008(4) 0.003(4) 0.007(4)
C27 0.035(4) 0.068(5) 0.033(4) 0.023(4) -0.002(4) 0.012(4)
C28 0.027(4) 0.096(7) 0.032(5) 0.007(4) -0.007(4) 0.006(4)
C29 0.061(6) 0.101(8) 0.034(5) -0.021(5) -0.002(5) -0.031(6)
C30 0.095(8) 0.074(6) 0.039(5) -0.027(5) 0.005(6) -0.029(6)
C31 0.088(8) 0.064(6) 0.079(8) -0.035(5) 0.027(7) 0.002(5)
C32 0.084(7) 0.040(5) 0.089(8) -0.011(5) 0.022(7) 0.004(5)
Cl1 0.0364(10) 0.0491(10) 0.0344(10) -0.0020(8) 0.0031(9) 0.0145(8)
Cl2 0.0522(12) 0.0349(9) 0.0494(12) -0.0133(8) 0.0200(10) -0.0023(8)
Cl3 0.0370(10) 0.0607(11) 0.0250(9) -0.0058(8) 0.0012(9) 0.0008(9)
Cl4 0.0501(11) 0.0499(11) 0.0300(10) 0.0105(8) 0.0027(9) 0.0103(9)
Cl5 0.0399(10) 0.0409(10) 0.0350(10) 0.0086(8) 0.0030(9) 0.0123(8)
Cl6 0.0343(9) 0.0405(10) 0.0420(10) -0.0052(8) 0.0168(9) -0.0057(7)
K1 0.0452(10) 0.0389(8) 0.0433(10) -0.0030(7) 0.0152(9) -0.0001(7)
K2 0.0346(9) 0.0529(9) 0.0280(9) -0.0067(7) -0.0028(8) 0.0102(7)
O1 0.039(3) 0.072(4) 0.038(3) -0.005(3) 0.015(3) -0.001(3)
O2 0.043(3) 0.038(3) 0.038(3) -0.002(2) 0.008(3) 0.004(2)
O3 0.037(3) 0.065(3) 0.034(3) 0.010(2) 0.003(3) 0.010(3)
O4 0.054(4) 0.056(3) 0.059(4) 0.019(3) 0.027(3) 0.011(3)
O5 0.055(4) 0.033(3) 0.095(5) -0.008(3) 0.026(4) 0.000(3)
O6 0.046(3) 0.066(4) 0.053(4) -0.021(3) 0.016(3) -0.003(3)
O7 0.052(3) 0.030(3) 0.045(3) 0.005(2) 0.015(3) 0.006(2)
O8 0.036(3) 0.044(3) 0.031(3) 0.008(2) 0.002(2) 0.001(2)
O9 0.033(3) 0.040(3) 0.027(3) 0.001(2) 0.011(2) -0.001(2)
O10 0.039(3) 0.041(3) 0.029(3) 0.004(2) 0.001(2) 0.007(2)
O11 0.034(3) 0.077(4) 0.027(3) -0.009(3) -0.002(2) -0.010(3)
O12 0.078(5) 0.069(4) 0.047(4) -0.018(3) 0.005(4) -0.009(3)
Pt1 0.02485(13) 0.02642(13) 0.02362(14) -0.00328(11) 0.00881(11) -0.00116(11)
Pt2 0.02582(13) 0.02363(12) 0.02080(13) -0.00104(10) 0.00619(11) 0.00111(11)
C33 0.060(5) 0.081(5) 0.045(5) 0.013(4) 0.000(5) -0.011(4)
O13A 0.064(9) 0.101(15) 0.074(13) 0.000(11) 0.022(11) -0.025(9)
C34A 0.10(2) 0.081(10) 0.046(15) 0.004(11) 0.022(17) -0.003(11)
C35A 0.052(9) 0.062(16) 0.08(2) 0.019(15) -0.017(13) -0.001(10)
C34B 0.09(2) 0.089(10) 0.05(2) -0.023(15) -0.020(18) 0.005(10)
C35B 0.070(14) 0.069(14) 0.14(3) 0.058(18) 0.021(17) -0.002(12)
O13B 0.053(7) 0.142(19) 0.11(2) 0.017(17) 0.010(12) -0.016(10)

loop_
_atom_type_symbol
_atom_type_description
_atom_type_scat_dispersion_real
_atom_type_scat_dispersion_imag
_atom_type_scat_source
C C 0.0033 0.0016 'International Tables Vol C Tables 4.2.6.8 and 6.1.1.4'
H H 0.0000 0.0000 'International Tables Vol C Tables 4.2.6.8 and 6.1.1.4'
Cl Cl 0.1484 0.1585 'International Tables Vol C Tables 4.2.6.8 and 6.1.1.4'
K K 0.2009 0.2494 'International Tables Vol C Tables 4.2.6.8 and 6.1.1.4'
O O 0.0106 0.0060 'International Tables Vol C Tables 4.2.6.8 and 6.1.1.4'
Pt Pt -1.7033 8.3905 'International Tables Vol C Tables 4.2.6.8 and 6.1.1.4'

loop_
_geom_angle_atom_site_label_1
_geom_angle_atom_site_label_2
_geom_angle_atom_site_label_3
_geom_angle
_geom_angle_site_symmetry_1
_geom_angle_site_symmetry_3
C2 C1 C8 124.5(7) . .
C2 C1 Pt1 71.1(4) . .
C8 C1 Pt1 117.9(5) . .
C2 C1 H1 120(4) . .
C8 C1 H1 105(4) . .
Pt1 C1 H1 115(4) . .
C1 C2 C3 122.2(6) . .
C1 C2 Pt1 70.5(3) . .
C3 C2 Pt1 118.3(4) . .
C1 C2 H2 109(4) . .
C3 C2 H2 120(4) . .
Pt1 C2 H2 106(4) . .
C4 C3 C2 121.4(6) . .
C4 C3 Pt2 72.0(4) . .
C2 C3 Pt2 117.8(4) . .
C4 C3 H3 111(4) . .
C2 C3 H3 121(4) . .
Pt2 C3 H3 102(3) . .
C3 C4 C5 125.9(7) . .
C3 C4 Pt2 70.4(4) . .
C5 C4 Pt2 117.2(5) . .
C3 C4 H4 116(4) . .
C5 C4 H4 112(4) . .
Pt2 C4 H4 106(4) . .
C4 C5 C6 112.7(6) . .
C4 C5 H5 109.1 . .
C6 C5 H5 109.1 . .
C4 C5 H6 109.1 . .
C6 C5 H6 109.1 . .
H5 C5 H6 107.8 . .
C7 C6 C5 116.4(7) . .
C7 C6 H7 108.2 . .
C5 C6 H7 108.2 . .
C7 C6 H8 108.2 . .
C5 C6 H8 108.2 . .
H7 C6 H8 107.4 . .
C6 C7 C8 115.5(6) . .
C6 C7 H9 108.4 . .
C8 C7 H9 108.4 . .
C6 C7 H10 108.4 . .
C8 C7 H10 108.4 . .
H9 C7 H10 107.5 . .
C1 C8 C7 112.8(6) . .
C1 C8 H11 109.0 . .
C7 C8 H11 109.0 . .
C1 C8 H12 109.0 . .
C7 C8 H12 109.0 . .
H11 C8 H12 107.8 . .
O1 C9 C10 108.8(5) . .
O1 C9 H13 109.9 . .
C10 C9 H13 109.9 . .
O1 C9 H14 109.9 . .
C10 C9 H14 109.9 . .
H13 C9 H14 108.3 . .
O2 C10 C9 108.6(6) . .
O2 C10 H15 110.0 . .
C9 C10 H15 110.0 . .
O2 C10 H16 110.0 . .
C9 C10 H16 110.0 . .
H15 C10 H16 108.3 . .
O2 C11 C12 109.0(6) . .
O2 C11 H17 109.9 . .
C12 C11 H17 109.9 . .
O2 C11 H18 109.9 . .
C12 C11 H18 109.9 . .
H17 C11 H18 108.3 . .
O3 C12 C11 109.0(7) . .
O3 C12 H19 109.9 . .
C11 C12 H19 109.9 . .
O3 C12 H20 109.9 . .
C11 C12 H20 109.9 . .
H19 C12 H20 108.3 . .
O3 C13 C14 109.5(7) . .
O3 C13 H21 109.8 . .
C14 C13 H21 109.8 . .
O3 C13 H22 109.8 . .
C14 C13 H22 109.8 . .
H21 C13 H22 108.2 . .
O4 C14 C13 109.3(6) . .
O4 C14 H23 109.8 . .
C13 C14 H23 109.8 . .
O4 C14 H24 109.8 . .
C13 C14 H24 109.8 . .
H23 C14 H24 108.3 . .
O4 C15 C16 107.7(7) . .
O4 C15 H25 110.2 . .
C16 C15 H25 110.2 . .
O4 C15 H26 110.2 . .
C16 C15 H26 110.2 . .
H25 C15 H26 108.5 . .
O5 C16 C15 110.7(8) . .
O5 C16 H27 109.5 . .
C15 C16 H27 109.5 . .
O5 C16 H28 109.5 . .
C15 C16 H28 109.5 . .
H27 C16 H28 108.1 . .
O5 C17 C18 109.1(7) . .
O5 C17 H29 109.9 . .
C18 C17 H29 109.9 . .
O5 C17 H30 109.9 . .
C18 C17 H30 109.9 . .
H29 C17 H30 108.3 . .
O6 C18 C17 108.3(8) . .
O6 C18 H31 110.0 . .
C17 C18 H31 110.0 . .
O6 C18 H32 110.0 . .
C17 C18 H32 110.0 . .
H31 C18 H32 108.4 . .
O6 C19 C20 108.6(7) . .
O6 C19 H33 110.0 . .
C20 C19 H33 110.0 . .
O6 C19 H34 110.0 . .
C20 C19 H34 110.0 . .
H33 C19 H34 108.4 . .
O1 C20 C19 108.7(6) . .
O1 C20 H35 109.9 . .
C19 C20 H35 109.9 . .
O1 C20 H36 109.9 . .
C19 C20 H36 109.9 . .
H35 C20 H36 108.3 . .
O7 C21 C22 111.4(6) . .
O7 C21 H37 109.3 . .
C22 C21 H37 109.3 . .
O7 C21 H38 109.3 . .
C22 C21 H38 109.3 . .
H37 C21 H38 108.0 . .
O8 C22 C21 108.0(7) . .
O8 C22 K2 47.1(3) . .
C21 C22 K2 82.3(4) . .
O8 C22 H39 110.1 . .
C21 C22 H39 110.1 . .
K2 C22 H39 83.6 . .
O8 C22 H40 110.1 . .
C21 C22 H40 110.1 . .
K2 C22 H40 157.2 . .
H39 C22 H40 108.4 . .
O8 C23 C24 108.2(6) . .
O8 C23 H41 110.0 . .
C24 C23 H41 110.0 . .
O8 C23 H42 110.0 . .
C24 C23 H42 110.0 . .
H41 C23 H42 108.4 . .
O9 C24 C23 107.4(5) . .
O9 C24 H43 110.2 . .
C23 C24 H43 110.2 . .
O9 C24 H44 110.2 . .
C23 C24 H44 110.2 . .
H43 C24 H44 108.5 . .
O9 C25 C26 107.6(5) . .
O9 C25 H45 110.2 . .
C26 C25 H45 110.2 . .
O9 C25 H46 110.2 . .
C26 C25 H46 110.2 . .
H45 C25 H46 108.5 . .
O10 C26 C25 107.7(6) . .
O10 C26 H47 110.2 . .
C25 C26 H47 110.2 . .
O10 C26 H48 110.2 . .
C25 C26 H48 110.2 . .
H47 C26 H48 108.5 . .
O10 C27 C28 108.6(6) . .
O10 C27 K2 50.0(3) . .
C28 C27 K2 84.8(5) . .
O10 C27 H49 110.0 . .
C28 C27 H49 110.0 . .
K2 C27 H49 159.2 . .
O10 C27 H50 110.0 . .
C28 C27 H50 110.0 . .
K2 C27 H50 78.4 . .
H49 C27 H50 108.4 . .
O11 C28 C27 110.2(6) . .
O11 C28 H51 109.6 . .
C27 C28 H51 109.6 . .
O11 C28 H52 109.6 . .
C27 C28 H52 109.6 . .
H51 C28 H52 108.1 . .
O11 C29 C30 110.4(7) . .
O11 C29 H53 109.6 . .
C30 C29 H53 109.6 . .
O11 C29 H54 109.6 . .
C30 C29 H54 109.6 . .
H53 C29 H54 108.1 . .
O12 C30 C29 110.6(7) . .
O12 C30 H55 109.5 . .
C29 C30 H55 109.5 . .
O12 C30 H56 109.5 . .
C29 C30 H56 109.5 . .
H55 C30 H56 108.1 . .
O12 C31 C32 108.7(7) . .
O12 C31 H57 109.9 . .
C32 C31 H57 109.9 . .
O12 C31 H58 109.9 . .
C32 C31 H58 109.9 . .
H57 C31 H58 108.3 . .
O7 C32 C31 109.0(7) . .
O7 C32 H59 109.9 . .
C31 C32 H59 109.9 . .
O7 C32 H60 109.9 . .
C31 C32 H60 109.9 . .
H59 C32 H60 108.3 . .
Pt1 Cl1 K1 107.41(7) . .
Pt1 Cl2 K2 93.16(6) . .
Pt1 Cl2 K1 97.78(7) . .
K2 Cl2 K1 137.19(7) . .
O1 K1 O6 59.41(17) . .
O1 K1 O5 118.47(18) . .
O6 K1 O5 59.22(18) . .
O1 K1 O2 59.81(15) . .
O6 K1 O2 114.30(15) . .
O5 K1 O2 153.26(16) . .
O1 K1 O3 117.09(16) . .
O6 K1 O3 151.46(16) . .
O5 K1 O3 114.12(18) . .
O2 K1 O3 57.59(14) . .
O1 K1 O4 148.10(15) . .
O6 K1 O4 109.32(18) . .
O5 K1 O4 57.10(19) . .
O2 K1 O4 108.75(16) . .
O3 K1 O4 57.03(16) . .
O1 K1 Cl1 100.41(12) . .
O6 K1 Cl1 129.85(14) . .
O5 K1 Cl1 121.59(12) . .
O2 K1 Cl1 83.27(10) . .
O3 K1 Cl1 78.26(11) . .
O4 K1 Cl1 107.90(11) . .
O1 K1 C35A 79.7(9) . 1_455
O6 K1 C35A 67.0(6) . 1_455
O5 K1 C35A 73.6(9) . 1_455
O2 K1 C35A 80.1(8) . 1_455
O3 K1 C35A 84.5(7) . 1_455
O4 K1 C35A 68.7(9) . 1_455
Cl1 K1 C35A 160.7(7) . 1_455
O1 K1 Cl2 74.70(12) . .
O6 K1 Cl2 71.36(13) . .
O5 K1 Cl2 90.08(14) . .
O2 K1 Cl2 113.18(11) . .
O3 K1 Cl2 136.97(11) . .
O4 K1 Cl2 133.07(12) . .
Cl1 K1 Cl2 58.72(5) . .
C35A K1 Cl2 138.0(7) 1_455 .
O1 K1 C35B 73.8(8) . 1_455
O6 K1 C35B 69.6(9) . 1_455
O5 K1 C35B 81.8(8) . 1_455
O2 K1 C35B 72.0(8) . 1_455
O3 K1 C35B 82.2(9) . 1_455
O4 K1 C35B 74.3(8) . 1_455
Cl1 K1 C35B 154.2(8) . 1_455
C35A K1 C35B 8.4(6) 1_455 1_455
Cl2 K1 C35B 138.5(9) . 1_455
O8 K2 O7 61.09(15) . .
O8 K2 O9 60.89(14) . .
O7 K2 O9 121.86(15) . .
O8 K2 O13A 73.9(8) . .
O7 K2 O13A 89.1(10) . .
O9 K2 O13A 78.7(7) . .
O8 K2 O11 161.86(15) . .
O7 K2 O11 116.44(17) . .
O9 K2 O11 119.64(15) . .
O13A K2 O11 88.2(8) . .
O8 K2 O10 118.84(14) . .
O7 K2 O10 167.68(15) . .
O9 K2 O10 60.42(14) . .
O13A K2 O10 79.4(10) . .
O11 K2 O10 59.28(15) . .
O8 K2 O13B 73.2(8) . .
O7 K2 O13B 80.1(10) . .
O9 K2 O13B 86.9(12) . .
O13A K2 O13B 9.8(10) . .
O11 K2 O13B 88.7(8) . .
O10 K2 O13B 88.1(9) . .
O8 K2 O12 112.96(17) . .
O7 K2 O12 59.01(18) . .
O9 K2 O12 156.41(16) . .
O13A K2 O12 77.8(7) . .
O11 K2 O12 58.43(18) . .
O10 K2 O12 113.51(18) . .
O13B K2 O12 69.7(12) . .
O8 K2 Cl2 82.28(11) . .
O7 K2 Cl2 72.32(11) . .
O9 K2 Cl2 96.73(10) . .
O13A K2 Cl2 154.9(9) . .
O11 K2 Cl2 114.80(11) . .
O10 K2 Cl2 119.97(11) . .
O13B K2 Cl2 149.6(8) . .
O12 K2 Cl2 105.15(13) . .
O8 K2 C27 140.48(17) . .
O7 K2 C27 157.98(18) . .
O9 K2 C27 80.05(17) . .
O13A K2 C27 93.8(9) . .
O11 K2 C27 42.01(18) . .
O10 K2 C27 22.52(14) . .
O13B K2 C27 100.6(8) . .
O12 K2 C27 100.3(2) . .
Cl2 K2 C27 109.76(14) . .
O8 K2 C22 22.38(15) . .
O7 K2 C22 42.52(18) . .
O9 K2 C22 80.10(17) . .
O13A K2 C22 88.1(9) . .
O11 K2 C22 158.70(19) . .
O10 K2 C22 140.13(17) . .
O13B K2 C22 84.3(7) . .
O12 K2 C22 100.3(2) . .
Cl2 K2 C22 66.84(13) . .
C27 K2 C22 159.3(2) . .
C9 O1 C20 113.3(5) . .
C9 O1 K1 117.5(4) . .
C20 O1 K1 117.2(5) . .
C10 O2 C11 113.3(6) . .
C10 O2 K1 106.5(4) . .
C11 O2 K1 110.4(4) . .
C13 O3 C12 112.3(7) . .
C13 O3 K1 119.3(5) . .
C12 O3 K1 118.1(4) . .
C15 O4 C14 110.9(7) . .
C15 O4 K1 110.9(6) . .
C14 O4 K1 110.3(4) . .
C17 O5 C16 111.8(8) . .
C17 O5 K1 117.9(6) . .
C16 O5 K1 120.6(6) . .
C19 O6 C18 113.2(8) . .
C19 O6 K1 114.2(4) . .
C18 O6 K1 109.5(5) . .
C32 O7 C21 110.4(6) . .
C32 O7 K2 118.5(5) . .
C21 O7 K2 114.9(4) . .
C23 O8 C22 113.2(6) . .
C23 O8 K2 114.7(4) . .
C22 O8 K2 110.5(4) . .
C24 O9 C25 110.9(5) . .
C24 O9 K2 112.8(4) . .
C25 O9 K2 114.8(4) . .
C27 O10 C26 114.0(6) . .
C27 O10 K2 107.5(4) . .
C26 O10 K2 112.2(4) . .
C29 O11 C28 112.5(7) . .
C29 O11 K2 117.0(5) . .
C28 O11 K2 117.1(4) . .
C30 O12 C31 114.5(7) . .
C30 O12 K2 117.0(5) . .
C31 O12 K2 110.9(5) . .
C1 Pt1 C2 38.4(2) . .
C1 Pt1 Cl3 87.4(2) . .
C2 Pt1 Cl3 88.5(2) . .
C1 Pt1 Cl1 94.7(2) . .
C2 Pt1 Cl1 94.1(2) . .
Cl3 Pt1 Cl1 177.43(6) . .
C1 Pt1 Cl2 160.51(17) . .
C2 Pt1 Cl2 160.56(17) . .
Cl3 Pt1 Cl2 88.87(7) . .
Cl1 Pt1 Cl2 88.66(7) . .
C3 Pt2 C4 37.6(2) . .
C3 Pt2 Cl5 94.57(19) . .
C4 Pt2 Cl5 94.5(2) . .
C3 Pt2 Cl4 88.25(19) . .
C4 Pt2 Cl4 87.8(2) . .
Cl5 Pt2 Cl4 177.18(6) . .
C3 Pt2 Cl6 160.74(17) . .
C4 Pt2 Cl6 161.16(18) . .
Cl5 Pt2 Cl6 88.31(6) . .
Cl4 Pt2 Cl6 88.98(7) . .
O13B C33 C35B 124(2) . .
O13A C33 C35B 100.8(18) . .
O13B C33 C35A 141(2) . .
O13A C33 C35A 117.7(16) . .
O13B C33 C34A 99(2) . .
O13A C33 C34A 122.7(16) . .
C35B C33 C34A 136(2) . .
C35A C33 C34A 119.5(4) . .
O13B C33 C34B 116(2) . .
O13A C33 C34B 139.5(18) . .
C35B C33 C34B 119.5(4) . .
C35A C33 C34B 101.5(16) . .
C33 O13A K2 147(2) . .
C33 C34A H34A 109.5 . .
C33 C34A H34B 109.5 . .
H34A C34A H34B 109.5 . .
C33 C34A H34C 109.5 . .
H34A C34A H34C 109.5 . .
H34B C34A H34C 109.5 . .
C33 C35A H35A 109.5 . .
C33 C35A H35B 109.5 . .
H35A C35A H35B 109.5 . .
C33 C35A H35C 109.5 . .
H35A C35A H35C 109.5 . .
H35B C35A H35C 109.5 . .
C33 C34B H34D 109.5 . .
C33 C34B H34E 109.5 . .
H34D C34B H34E 109.5 . .
C33 C34B H34F 109.5 . .
H34D C34B H34F 109.5 . .
H34E C34B H34F 109.5 . .
C33 C35B H35D 109.5 . .
C33 C35B H35E 109.5 . .
H35D C35B H35E 109.5 . .
C33 C35B H35F 109.5 . .
H35D C35B H35F 109.5 . .
H35E C35B H35F 109.5 . .
C33 O13B K2 141(3) . .

loop_
_geom_bond_atom_site_label_1
_geom_bond_atom_site_label_2
_geom_bond_distance
_geom_bond_site_symmetry_2
C1 C2 1.415(8) .
C1 C8 1.504(10) .
C1 Pt1 2.149(6) .
C1 H1 0.96(7) .
C2 C3 1.509(9) .
C2 Pt1 2.156(6) .
C2 H2 1.00(2) .
C3 C4 1.396(9) .
C3 Pt2 2.155(6) .
C3 H3 1.03(6) .
C4 C5 1.509(9) .
C4 Pt2 2.174(7) .
C4 H4 0.97(8) .
C5 C6 1.549(9) .
C5 H5 0.9800 .
C5 H6 0.9800 .
C6 C7 1.522(10) .
C6 H7 0.9800 .
C6 H8 0.9800 .
C7 C8 1.550(9) .
C7 H9 0.9800 .
C7 H10 0.9800 .
C8 H11 0.9800 .
C8 H12 0.9800 .
C9 O1 1.424(9) .
C9 C10 1.501(11) .
C9 H13 0.9800 .
C9 H14 0.9800 .
C10 O2 1.416(9) .
C10 H15 0.9800 .
C10 H16 0.9800 .
C11 O2 1.428(9) .
C11 C12 1.479(12) .
C11 H17 0.9800 .
C11 H18 0.9800 .
C12 O3 1.427(9) .
C12 H19 0.9800 .
C12 H20 0.9800 .
C13 O3 1.412(9) .
C13 C14 1.480(12) .
C13 H21 0.9800 .
C13 H22 0.9800 .
C14 O4 1.436(11) .
C14 H23 0.9800 .
C14 H24 0.9800 .
C15 O4 1.411(10) .
C15 C16 1.489(15) .
C15 H25 0.9800 .
C15 H26 0.9800 .
C16 O5 1.432(12) .
C16 H27 0.9800 .
C16 H28 0.9800 .
C17 O5 1.410(12) .
C17 C18 1.502(15) .
C17 H29 0.9800 .
C17 H30 0.9800 .
C18 O6 1.434(10) .
C18 H31 0.9800 .
C18 H32 0.9800 .
C19 O6 1.403(10) .
C19 C20 1.508(12) .
C19 H33 0.9800 .
C19 H34 0.9800 .
C20 O1 1.424(9) .
C20 H35 0.9800 .
C20 H36 0.9800 .
C21 O7 1.429(9) .
C21 C22 1.473(11) .
C21 H37 0.9800 .
C21 H38 0.9800 .
C22 O8 1.437(8) .
C22 K2 3.536(8) .
C22 H39 0.9800 .
C22 H40 0.9800 .
C23 O8 1.421(8) .
C23 C24 1.510(10) .
C23 H41 0.9800 .
C23 H42 0.9800 .
C24 O9 1.429(8) .
C24 H43 0.9800 .
C24 H44 0.9800 .
C25 O9 1.439(8) .
C25 C26 1.514(10) .
C25 H45 0.9800 .
C25 H46 0.9800 .
C26 O10 1.418(8) .
C26 H47 0.9800 .
C26 H48 0.9800 .
C27 O10 1.417(8) .
C27 C28 1.471(11) .
C27 K2 3.529(7) .
C27 H49 0.9800 .
C27 H50 0.9800 .
C28 O11 1.419(9) .
C28 H51 0.9800 .
C28 H52 0.9800 .
C29 O11 1.414(10) .
C29 C30 1.501(13) .
C29 H53 0.9800 .
C29 H54 0.9800 .
C30 O12 1.398(11) .
C30 H55 0.9800 .
C30 H56 0.9800 .
C31 O12 1.433(11) .
C31 C32 1.482(14) .
C31 H57 0.9800 .
C31 H58 0.9800 .
C32 O7 1.408(10) .
C32 H59 0.9800 .
C32 H60 0.9800 .
Cl1 Pt1 2.3124(19) .
Cl1 K1 3.131(2) .
Cl2 Pt1 2.3238(16) .
Cl2 K2 3.323(2) .
Cl2 K1 3.452(3) .
Cl3 Pt1 2.303(2) .
Cl4 Pt2 2.3182(18) .
Cl5 Pt2 2.3013(17) .
Cl6 Pt2 2.3376(15) .
K1 O1 2.817(5) .
K1 O6 2.818(6) .
K1 O5 2.852(5) .
K1 O2 2.894(5) .
K1 O3 2.930(6) .
K1 O4 3.004(6) .
K1 C35A 3.402(8) 1_455
K1 C35B 3.47(2) 1_455
K2 O8 2.766(5) .
K2 O7 2.802(5) .
K2 O9 2.812(4) .
K2 O13A 2.81(2) .
K2 O11 2.830(5) .
K2 O10 2.834(5) .
K2 O13B 2.86(3) .
K2 O12 2.908(6) .
C33 O13B 1.200(2) .
C33 O13A 1.200(2) .
C33 C35B 1.520(2) .
C33 C35A 1.520(2) .
C33 C34A 1.520(2) .
C33 C34B 1.520(2) .
C34A H34A 0.9700 .
C34A H34B 0.9700 .
C34A H34C 0.9700 .
C35A H35A 0.9700 .
C35A H35B 0.9700 .
C35A H35C 0.9700 .
C34B H34D 0.9700 .
C34B H34E 0.9700 .
C34B H34F 0.9700 .
C35B H35D 0.9700 .
C35B H35E 0.9700 .
C35B H35F 0.9700 .

loop_
_geom_torsion_atom_site_label_1
_geom_torsion_atom_site_label_2
_geom_torsion_atom_site_label_3
_geom_torsion_atom_site_label_4
_geom_torsion
_geom_torsion_site_symmetry_1
_geom_torsion_site_symmetry_4
C8 C1 C2 C3 -0.4(10) . .
Pt1 C1 C2 C3 -111.8(6) . .
C8 C1 C2 Pt1 111.4(6) . .
C1 C2 C3 C4 -60.0(9) . .
Pt1 C2 C3 C4 -143.8(5) . .
C1 C2 C3 Pt2 -145.0(5) . .
Pt1 C2 C3 Pt2 131.2(4) . .
C2 C3 C4 C5 -2.1(10) . .
Pt2 C3 C4 C5 110.0(7) . .
C2 C3 C4 Pt2 -112.1(6) . .
C3 C4 C5 C6 90.6(9) . .
Pt2 C4 C5 C6 175.3(5) . .
C4 C5 C6 C7 -84.8(9) . .
C5 C6 C7 C8 60.0(11) . .
C2 C1 C8 C7 90.7(8) . .
Pt1 C1 C8 C7 176.1(5) . .
C6 C7 C8 C1 -86.3(9) . .
O1 C9 C10 O2 -68.5(8) . .
O2 C11 C12 O3 64.3(7) . .
O3 C13 C14 O4 -66.1(8) . .
O4 C15 C16 O5 63.1(10) . .
O5 C17 C18 O6 -63.7(9) . .
O6 C19 C20 O1 63.3(8) . .
O7 C21 C22 O8 -64.3(7) . .
O7 C21 C22 K2 -24.3(5) . .
O8 C23 C24 O9 68.2(7) . .
O9 C25 C26 O10 -69.4(7) . .
O10 C27 C28 O11 64.3(8) . .
K2 C27 C28 O11 19.6(5) . .
O11 C29 C30 O12 -58.8(9) . .
O12 C31 C32 O7 66.2(10) . .
Pt1 Cl1 K1 O1 -45.65(14) . .
Pt1 Cl1 K1 O6 12.97(18) . .
Pt1 Cl1 K1 O5 87.35(19) . .
Pt1 Cl1 K1 O2 -103.20(12) . .
Pt1 Cl1 K1 O3 -161.42(12) . .
Pt1 Cl1 K1 O4 149.22(14) . .
Pt1 Cl1 K1 C35A -134(3) . 1_455
Pt1 Cl1 K1 Cl2 19.17(6) . .
Pt1 Cl1 K1 C35B -119.9(18) . 1_455
Pt1 Cl2 K1 O1 94.33(12) . .
K2 Cl2 K1 O1 -162.41(14) . .
Pt1 Cl2 K1 O6 156.64(14) . .
K2 Cl2 K1 O6 -100.09(15) . .
Pt1 Cl2 K1 O5 -146.08(13) . .
K2 Cl2 K1 O5 -42.81(15) . .
Pt1 Cl2 K1 O2 47.50(12) . .
K2 Cl2 K1 O2 150.76(12) . .
Pt1 Cl2 K1 O3 -19.18(18) . .
K2 Cl2 K1 O3 84.08(19) . .
Pt1 Cl2 K1 O4 -104.00(17) . .
K2 Cl2 K1 O4 -0.7(2) . .
Pt1 Cl2 K1 Cl1 -18.34(5) . .
K2 Cl2 K1 Cl1 84.92(10) . .
Pt1 Cl2 K1 C35A 148.8(14) . 1_455
K2 Cl2 K1 C35A -107.9(14) . 1_455
Pt1 Cl2 K1 C35B 136.2(11) . 1_455
K2 Cl2 K1 C35B -120.6(11) . 1_455
Pt1 Cl2 K2 O8 82.42(11) . .
K1 Cl2 K2 O8 -22.60(13) . .
Pt1 Cl2 K2 O7 144.46(13) . .
K1 Cl2 K2 O7 39.44(14) . .
Pt1 Cl2 K2 O9 23.11(11) . .
K1 Cl2 K2 O9 -81.91(13) . .
Pt1 Cl2 K2 O13A 100.7(18) . .
K1 Cl2 K2 O13A -4.3(18) . .
Pt1 Cl2 K2 O11 -103.98(14) . .
K1 Cl2 K2 O11 151.01(15) . .
Pt1 Cl2 K2 O10 -36.51(14) . .
K1 Cl2 K2 O10 -141.53(13) . .
Pt1 Cl2 K2 O13B 119(2) . .
K1 Cl2 K2 O13B 14(2) . .
Pt1 Cl2 K2 O12 -165.79(15) . .
K1 Cl2 K2 O12 89.19(16) . .
Pt1 Cl2 K2 C27 -58.70(16) . .
K1 Cl2 K2 C27 -163.72(16) . .
Pt1 Cl2 K2 C22 99.30(16) . .
K1 Cl2 K2 C22 -5.72(17) . .
O10 C27 K2 O8 19.1(6) . .
C28 C27 K2 O8 138.7(4) . .
O10 C27 K2 O7 -147.1(4) . .
C28 C27 K2 O7 -27.6(7) . .
O10 C27 K2 O9 27.7(4) . .
C28 C27 K2 O9 147.2(4) . .
O10 C27 K2 O13A -50.1(8) . .
C28 C27 K2 O13A 69.4(8) . .
O10 C27 K2 O11 -133.2(5) . .
C28 C27 K2 O11 -13.7(4) . .
C28 C27 K2 O10 119.5(7) . .
O10 C27 K2 O13B -57.3(13) . .
C28 C27 K2 O13B 62.3(13) . .
O10 C27 K2 O12 -128.4(4) . .
C28 C27 K2 O12 -8.8(4) . .
O10 C27 K2 Cl2 121.3(4) . .
C28 C27 K2 Cl2 -119.1(4) . .
O10 C27 K2 C22 44.7(8) . .
C28 C27 K2 C22 164.2(5) . .
C21 C22 K2 O8 -123.5(6) . .
O8 C22 K2 O7 140.3(5) . .
C21 C22 K2 O7 16.8(3) . .
O8 C22 K2 O9 -29.2(4) . .
C21 C22 K2 O9 -152.7(4) . .
O8 C22 K2 O13A 49.7(9) . .
C21 C22 K2 O13A -73.9(9) . .
O8 C22 K2 O11 129.9(5) . .
C21 C22 K2 O11 6.4(7) . .
O8 C22 K2 O10 -21.3(6) . .
C21 C22 K2 O10 -144.9(4) . .
O8 C22 K2 O13B 58.7(13) . .
C21 C22 K2 O13B -64.8(13) . .
O8 C22 K2 O12 126.9(4) . .
C21 C22 K2 O12 3.3(4) . .
O8 C22 K2 Cl2 -130.9(5) . .
C21 C22 K2 Cl2 105.5(4) . .
O8 C22 K2 C27 -46.2(7) . .
C21 C22 K2 C27 -169.7(5) . .
C10 C9 O1 C20 176.5(7) . .
C10 C9 O1 K1 34.6(7) . .
C19 C20 O1 C9 176.8(7) . .
C19 C20 O1 K1 -41.3(8) . .
O6 K1 O1 C9 151.2(5) . .
O5 K1 O1 C9 146.7(4) . .
O2 K1 O1 C9 -2.6(4) . .
O3 K1 O1 C9 3.6(5) . .
O4 K1 O1 C9 74.1(6) . .
Cl1 K1 O1 C9 -78.4(5) . .
C35A K1 O1 C9 81.9(8) 1_455 .
Cl2 K1 O1 C9 -131.7(5) . .
C35B K1 O1 C9 75.7(10) 1_455 .
O6 K1 O1 C20 10.8(5) . .
O5 K1 O1 C20 6.3(6) . .
O2 K1 O1 C20 -143.0(5) . .
O3 K1 O1 C20 -136.8(5) . .
O4 K1 O1 C20 -66.3(6) . .
Cl1 K1 O1 C20 141.2(5) . .
C35A K1 O1 C20 -58.5(9) 1_455 .
Cl2 K1 O1 C20 87.9(5) . .
C35B K1 O1 C20 -64.7(10) 1_455 .
C9 C10 O2 C11 -174.4(6) . .
C9 C10 O2 K1 64.1(6) . .
C12 C11 O2 C10 176.2(6) . .
C12 C11 O2 K1 -64.5(6) . .
O1 K1 O2 C10 -31.3(4) . .
O6 K1 O2 C10 -56.0(4) . .
O5 K1 O2 C10 -125.4(5) . .
O3 K1 O2 C10 155.2(4) . .
O4 K1 O2 C10 -178.4(4) . .
Cl1 K1 O2 C10 74.9(4) . .
C35A K1 O2 C10 -115.1(8) 1_455 .
Cl2 K1 O2 C10 23.2(4) . .
C35B K1 O2 C10 -112.7(9) 1_455 .
O1 K1 O2 C11 -154.7(5) . .
O6 K1 O2 C11 -179.4(5) . .
O5 K1 O2 C11 111.2(6) . .
O3 K1 O2 C11 31.8(5) . .
O4 K1 O2 C11 58.2(5) . .
Cl1 K1 O2 C11 -48.5(5) . .
C35A K1 O2 C11 121.6(9) 1_455 .
Cl2 K1 O2 C11 -100.2(5) . .
C35B K1 O2 C11 124.0(10) 1_455 .
C14 C13 O3 C12 -176.9(6) . .
C14 C13 O3 K1 38.7(7) . .
C11 C12 O3 C13 -176.6(6) . .
C11 C12 O3 K1 -31.7(7) . .
O1 K1 O3 C13 136.8(5) . .
O6 K1 O3 C13 61.6(6) . .
O5 K1 O3 C13 -7.9(5) . .
O2 K1 O3 C13 143.2(5) . .
O4 K1 O3 C13 -6.8(4) . .
Cl1 K1 O3 C13 -127.4(5) . .
C35A K1 O3 C13 61.4(10) 1_455 .
Cl2 K1 O3 C13 -126.7(4) . .
C35B K1 O3 C13 69.5(9) 1_455 .
O1 K1 O3 C12 -5.6(5) . .
O6 K1 O3 C12 -80.8(6) . .
O5 K1 O3 C12 -150.3(5) . .
O2 K1 O3 C12 0.7(5) . .
O4 K1 O3 C12 -149.2(5) . .
Cl1 K1 O3 C12 90.2(5) . .
C35A K1 O3 C12 -81.1(10) 1_455 .
Cl2 K1 O3 C12 90.9(5) . .
C35B K1 O3 C12 -72.9(9) 1_455 .
C16 C15 O4 C14 178.5(8) . .
C16 C15 O4 K1 -58.5(9) . .
C13 C14 O4 C15 -177.7(7) . .
C13 C14 O4 K1 59.0(7) . .
O1 K1 O4 C15 120.9(6) . .
O6 K1 O4 C15 58.1(6) . .
O5 K1 O4 C15 28.9(5) . .
O2 K1 O4 C15 -176.5(5) . .
O3 K1 O4 C15 -150.0(6) . .
Cl1 K1 O4 C15 -87.7(6) . .
C35A K1 O4 C15 112.6(10) 1_455 .
Cl2 K1 O4 C15 -24.1(6) . .
C35B K1 O4 C15 119.2(10) 1_455 .
O1 K1 O4 C14 -115.8(5) . .
O6 K1 O4 C14 -178.6(5) . .
O5 K1 O4 C14 152.1(5) . .
O2 K1 O4 C14 -53.2(5) . .
O3 K1 O4 C14 -26.7(5) . .
Cl1 K1 O4 C14 35.6(5) . .
C35A K1 O4 C14 -124.1(9) 1_455 .
Cl2 K1 O4 C14 99.2(5) . .
C35B K1 O4 C14 -117.5(10) 1_455 .
C18 C17 O5 C16 177.2(7) . .
C18 C17 O5 K1 30.8(9) . .
C15 C16 O5 C17 179.2(7) . .
C15 C16 O5 K1 -35.4(9) . .
O1 K1 O5 C17 4.5(7) . .
O6 K1 O5 C17 0.1(6) . .
O2 K1 O5 C17 83.3(8) . .
O3 K1 O5 C17 148.7(6) . .
O4 K1 O5 C17 147.6(7) . .
Cl1 K1 O5 C17 -120.5(6) . .
C35A K1 O5 C17 72.7(10) 1_455 .
Cl2 K1 O5 C17 -68.0(6) . .
C35B K1 O5 C17 71.1(10) 1_455 .
O1 K1 O5 C16 -138.8(6) . .
O6 K1 O5 C16 -143.3(6) . .
O2 K1 O5 C16 -60.0(7) . .
O3 K1 O5 C16 5.3(6) . .
O4 K1 O5 C16 4.3(6) . .
Cl1 K1 O5 C16 96.1(6) . .
C35A K1 O5 C16 -70.7(9) 1_455 .
Cl2 K1 O5 C16 148.6(6) . .
C35B K1 O5 C16 -72.3(10) 1_455 .
C20 C19 O6 C18 179.2(6) . .
C20 C19 O6 K1 -54.6(7) . .
C17 C18 O6 C19 -167.2(7) . .
C17 C18 O6 K1 64.1(7) . .
O1 K1 O6 C19 23.8(5) . .
O5 K1 O6 C19 -160.8(5) . .
O2 K1 O6 C19 48.6(5) . .
O3 K1 O6 C19 114.9(5) . .
O4 K1 O6 C19 170.7(5) . .
Cl1 K1 O6 C19 -53.5(5) . .
C35A K1 O6 C19 115.2(11) 1_455 .
Cl2 K1 O6 C19 -59.1(5) . .
C35B K1 O6 C19 106.6(9) 1_455 .
O1 K1 O6 C18 151.9(6) . .
O5 K1 O6 C18 -32.7(5) . .
O2 K1 O6 C18 176.7(5) . .
O3 K1 O6 C18 -117.0(6) . .
O4 K1 O6 C18 -61.2(6) . .
Cl1 K1 O6 C18 74.6(6) . .
C35A K1 O6 C18 -116.7(12) 1_455 .
Cl2 K1 O6 C18 69.0(6) . .
C35B K1 O6 C18 -125.3(10) 1_455 .
C31 C32 O7 C21 -179.7(7) . .
C31 C32 O7 K2 -44.2(9) . .
C22 C21 O7 C32 171.8(7) . .
C22 C21 O7 K2 34.5(7) . .
O8 K2 O7 C32 -136.5(6) . .
O9 K2 O7 C32 -140.4(5) . .
O13A K2 O7 C32 -64.4(8) . .
O11 K2 O7 C32 23.2(6) . .
O10 K2 O7 C32 -43.4(10) . .
O13B K2 O7 C32 -60.3(12) . .
O12 K2 O7 C32 11.9(5) . .
Cl2 K2 O7 C32 132.7(6) . .
C27 K2 O7 C32 33.6(8) . .
C22 K2 O7 C32 -152.6(6) . .
O8 K2 O7 C21 -2.9(4) . .
O9 K2 O7 C21 -6.8(5) . .
O13A K2 O7 C21 69.2(8) . .
O11 K2 O7 C21 156.8(4) . .
O10 K2 O7 C21 90.2(8) . .
O13B K2 O7 C21 73.3(11) . .
O12 K2 O7 C21 145.5(5) . .
Cl2 K2 O7 C21 -93.7(4) . .
C27 K2 O7 C21 167.2(5) . .
C22 K2 O7 C21 -19.0(4) . .
C24 C23 O8 C22 -178.3(5) . .
C24 C23 O8 K2 -50.2(6) . .
C21 C22 O8 C23 -169.4(6) . .
K2 C22 O8 C23 130.3(6) . .
C21 C22 O8 K2 60.3(6) . .
O7 K2 O8 C23 -159.0(5) . .
O9 K2 O8 C23 17.2(4) . .
O13A K2 O8 C23 103.0(10) . .
O11 K2 O8 C23 114.0(6) . .
O10 K2 O8 C23 35.1(5) . .
O13B K2 O8 C23 113.2(13) . .
O12 K2 O8 C23 171.8(4) . .
Cl2 K2 O8 C23 -85.0(4) . .
C27 K2 O8 C23 26.8(5) . .
C22 K2 O8 C23 -129.5(7) . .
O7 K2 O8 C22 -29.5(4) . .
O9 K2 O8 C22 146.7(5) . .
O13A K2 O8 C22 -127.5(10) . .
O11 K2 O8 C22 -116.5(6) . .
O10 K2 O8 C22 164.6(4) . .
O13B K2 O8 C22 -117.3(13) . .
O12 K2 O8 C22 -58.7(5) . .
Cl2 K2 O8 C22 44.5(4) . .
C27 K2 O8 C22 156.3(4) . .
C23 C24 O9 C25 178.3(5) . .
C23 C24 O9 K2 -51.4(6) . .
C26 C25 O9 C24 176.7(6) . .
C26 C25 O9 K2 47.4(6) . .
O8 K2 O9 C24 19.1(4) . .
O7 K2 O9 C24 23.1(5) . .
O13A K2 O9 C24 -58.6(10) . .
O11 K2 O9 C24 -140.0(4) . .
O10 K2 O9 C24 -142.8(5) . .
O13B K2 O9 C24 -53.3(8) . .
O12 K2 O9 C24 -61.7(7) . .
Cl2 K2 O9 C24 96.4(4) . .
C27 K2 O9 C24 -154.6(4) . .
C22 K2 O9 C24 31.4(4) . .
O8 K2 O9 C25 147.5(4) . .
O7 K2 O9 C25 151.5(4) . .
O13A K2 O9 C25 69.8(10) . .
O11 K2 O9 C25 -11.6(4) . .
O10 K2 O9 C25 -14.4(4) . .
O13B K2 O9 C25 75.1(8) . .
O12 K2 O9 C25 66.7(6) . .
Cl2 K2 O9 C25 -135.2(4) . .
C27 K2 O9 C25 -26.2(4) . .
C22 K2 O9 C25 159.8(4) . .
C28 C27 O10 C26 169.0(6) . .
K2 C27 O10 C26 -125.0(6) . .
C28 C27 O10 K2 -66.1(6) . .
C25 C26 O10 C27 177.9(5) . .
C25 C26 O10 K2 55.5(6) . .
O8 K2 O10 C27 -166.2(4) . .
O7 K2 O10 C27 107.5(8) . .
O9 K2 O10 C27 -148.3(5) . .
O13A K2 O10 C27 128.9(8) . .
O11 K2 O10 C27 34.6(4) . .
O13B K2 O10 C27 124.2(12) . .
O12 K2 O10 C27 57.3(5) . .
Cl2 K2 O10 C27 -68.2(5) . .
C22 K2 O10 C27 -157.1(4) . .
O8 K2 O10 C26 -40.2(4) . .
O7 K2 O10 C26 -126.5(7) . .
O9 K2 O10 C26 -22.2(4) . .
O13A K2 O10 C26 -105.1(8) . .
O11 K2 O10 C26 160.6(4) . .
O13B K2 O10 C26 -109.8(11) . .
O12 K2 O10 C26 -176.7(4) . .
Cl2 K2 O10 C26 57.9(4) . .
C27 K2 O10 C26 126.0(6) . .
C22 K2 O10 C26 -31.1(5) . .
C30 C29 O11 C28 -170.7(7) . .
C30 C29 O11 K2 49.5(8) . .
C27 C28 O11 C29 -167.7(6) . .
C27 C28 O11 K2 -27.9(7) . .
O8 K2 O11 C29 45.6(8) . .
O7 K2 O11 C29 -31.9(5) . .
O9 K2 O11 C29 132.0(5) . .
O13A K2 O11 C29 56.1(10) . .
O10 K2 O11 C29 134.9(5) . .
O13B K2 O11 C29 46.3(13) . .
O12 K2 O11 C29 -20.6(5) . .
Cl2 K2 O11 C29 -113.7(5) . .
C27 K2 O11 C29 153.8(6) . .
C22 K2 O11 C29 -24.1(7) . .
O8 K2 O11 C28 -92.4(7) . .
O7 K2 O11 C28 -169.9(4) . .
O9 K2 O11 C28 -5.9(5) . .
O13A K2 O11 C28 -81.8(10) . .
O10 K2 O11 C28 -3.1(4) . .
O13B K2 O11 C28 -91.6(13) . .
O12 K2 O11 C28 -158.5(5) . .
Cl2 K2 O11 C28 108.4(5) . .
C27 K2 O11 C28 15.9(5) . .
C22 K2 O11 C28 -162.1(5) . .
C29 C30 O12 C31 172.3(7) . .
C29 C30 O12 K2 39.9(9) . .
C32 C31 O12 C30 170.4(7) . .
C32 C31 O12 K2 -54.4(8) . .
O8 K2 O12 C30 -173.5(6) . .
O7 K2 O12 C30 156.6(6) . .
O9 K2 O12 C30 -104.0(7) . .
O13A K2 O12 C30 -107.1(11) . .
O11 K2 O12 C30 -11.5(6) . .
O10 K2 O12 C30 -34.4(6) . .
O13B K2 O12 C30 -112.9(10) . .
Cl2 K2 O12 C30 98.6(6) . .
C27 K2 O12 C30 -15.3(6) . .
C22 K2 O12 C30 167.2(6) . .
O8 K2 O12 C31 52.5(6) . .
O7 K2 O12 C31 22.6(5) . .
O9 K2 O12 C31 122.0(6) . .
O13A K2 O12 C31 119.0(11) . .
O11 K2 O12 C31 -145.5(6) . .
O10 K2 O12 C31 -168.4(5) . .
O13B K2 O12 C31 113.1(10) . .
Cl2 K2 O12 C31 -35.4(6) . .
C27 K2 O12 C31 -149.3(6) . .
C22 K2 O12 C31 33.2(6) . .
C8 C1 Pt1 C2 -119.7(7) . .
C2 C1 Pt1 Cl3 -90.8(4) . .
C8 C1 Pt1 Cl3 149.5(5) . .
C2 C1 Pt1 Cl1 90.7(4) . .
C8 C1 Pt1 Cl1 -29.0(5) . .
C2 C1 Pt1 Cl2 -170.0(5) . .
C8 C1 Pt1 Cl2 70.3(9) . .
C3 C2 Pt1 C1 116.9(7) . .
C1 C2 Pt1 Cl3 87.8(4) . .
C3 C2 Pt1 Cl3 -155.4(5) . .
C1 C2 Pt1 Cl1 -92.4(4) . .
C3 C2 Pt1 Cl1 24.5(5) . .
C1 C2 Pt1 Cl2 170.0(5) . .
C3 C2 Pt1 Cl2 -73.2(8) . .
K1 Cl1 Pt1 C1 136.13(17) . .
K1 Cl1 Pt1 C2 174.62(17) . .
K1 Cl1 Pt1 Cl2 -24.64(7) . .
K2 Cl2 Pt1 C1 142.5(7) . .
K1 Cl2 Pt1 C1 -79.0(7) . .
K2 Cl2 Pt1 C2 -18.6(6) . .
K1 Cl2 Pt1 C2 120.0(6) . .
K2 Cl2 Pt1 Cl3 63.56(6) . .
K1 Cl2 Pt1 Cl3 -157.92(6) . .
K2 Cl2 Pt1 Cl1 -117.16(6) . .
K1 Cl2 Pt1 Cl1 21.36(6) . .
C2 C3 Pt2 C4 116.6(7) . .
C4 C3 Pt2 Cl5 -91.5(4) . .
C2 C3 Pt2 Cl5 25.1(5) . .
C4 C3 Pt2 Cl4 88.6(4) . .
C2 C3 Pt2 Cl4 -154.8(5) . .
C4 C3 Pt2 Cl6 170.5(5) . .
C2 C3 Pt2 Cl6 -72.9(8) . .
C5 C4 Pt2 C3 -121.1(7) . .
C3 C4 Pt2 Cl5 91.6(4) . .
C5 C4 Pt2 Cl5 -29.5(5) . .
C3 C4 Pt2 Cl4 -90.0(4) . .
C5 C4 Pt2 Cl4 148.9(5) . .
C3 C4 Pt2 Cl6 -170.3(5) . .
C5 C4 Pt2 Cl6 68.6(9) . .
O13B C33 O13A K2 -73(9) . .
C35B C33 O13A K2 103(6) . .
C35A C33 O13A K2 112(6) . .
C34A C33 O13A K2 -71(6) . .
C34B C33 O13A K2 -83(9) . .
O8 K2 O13A C33 154(6) . .
O7 K2 O13A C33 94(6) . .
O9 K2 O13A C33 -143(6) . .
O11 K2 O13A C33 -23(5) . .
O10 K2 O13A C33 -82(5) . .
O13B K2 O13A C33 70(8) . .
O12 K2 O13A C33 35(5) . .
Cl2 K2 O13A C33 135(4) . .
C27 K2 O13A C33 -64(6) . .
C22 K2 O13A C33 136(6) . .
O13A C33 O13B K2 56(8) . .
C35B C33 O13B K2 51(7) . .
C35A C33 O13B K2 64(9) . .
C34A C33 O13B K2 -122(6) . .
C34B C33 O13B K2 -131(6) . .
O8 K2 O13B C33 -148(6) . .
O7 K2 O13B C33 149(6) . .
O9 K2 O13B C33 -88(6) . .
O13A K2 O13B C33 -55(7) . .
O11 K2 O13B C33 32(6) . .
O10 K2 O13B C33 -27(6) . .
O12 K2 O13B C33 89(6) . .
Cl2 K2 O13B C33 174(4) . .
C27 K2 O13B C33 -8(6) . .
C22 K2 O13B C33 -168(6) . .
